data_7007216
loop_
_publ_author_name
'Zhao, Xiao-Li'
'Zhang, Lin-Ping'
'Mak, Thomas C. W.'

_publ_section_title
;
 Polyhedral C2@Agn cages distorted by ancillary pyridine N-oxide
 ligands in silver-acetylenediide complexes.
;
_journal_issue 25
_journal_name_full 'Dalton transactions (Cambridge, England : 2003)'
_journal_page_first 3141
_journal_page_last 3146
_journal_paper_doi 10.1039/b601767c
_journal_year 2006
_chemical_formula_sum 'C33 H28 Ag7 F15 N4 O21 S5'
_chemical_formula_weight 2016.98
_chemical_name_systematic
;
?
;
_space_group_IT_number 14
_symmetry_cell_setting monoclinic
_symmetry_space_group_name_Hall '-P 2ybc'
_symmetry_space_group_name_H-M 'P 1 21/c 1'
_atom_sites_solution_hydrogens geom
_atom_sites_solution_primary direct
_atom_sites_solution_secondary difmap
_audit_creation_method SHELXL-97
_cell_angle_alpha 90.00
_cell_angle_beta 115.859(2)
_cell_angle_gamma 90.00
_cell_formula_units_Z 4
_cell_length_a 15.3205(18)
_cell_length_b 27.110(3)
_cell_length_c 14.4434(18)
_cell_measurement_temperature 293(2)
_cell_volume 5398.2(11)
_computing_structure_refinement 'SHELXL-97 (Sheldrick, 1997)'
_computing_structure_solution 'SHELXS-97 (Sheldrick, 1990)'
_diffrn_ambient_temperature 293(2)
_diffrn_measured_fraction_theta_full 0.999
_diffrn_measured_fraction_theta_max 0.999
_diffrn_radiation_monochromator graphite
_diffrn_radiation_source 'fine-focus sealed tube'
_diffrn_radiation_type MoK\a
_diffrn_radiation_wavelength 0.71073
_diffrn_reflns_av_R_equivalents 0.0292
_diffrn_reflns_av_sigmaI/netI 0.0291
_diffrn_reflns_limit_h_max 18
_diffrn_reflns_limit_h_min -17
_diffrn_reflns_limit_k_max 32
_diffrn_reflns_limit_k_min -31
_diffrn_reflns_limit_l_max 13
_diffrn_reflns_limit_l_min -17
_diffrn_reflns_number 30337
_diffrn_reflns_theta_full 25.00
_diffrn_reflns_theta_max 25.00
_diffrn_reflns_theta_min 1.66
_exptl_absorpt_coefficient_mu 2.809
_exptl_absorpt_correction_T_max 1
_exptl_absorpt_correction_T_min 0.725856
_exptl_absorpt_correction_type multi-scan
_exptl_crystal_colour colorless
_exptl_crystal_density_diffrn 2.482
_exptl_crystal_density_method 'not measured'
_exptl_crystal_description block
_exptl_crystal_F_000 3864
_exptl_crystal_size_max 0.60
_exptl_crystal_size_mid 0.46
_exptl_crystal_size_min 0.32
_refine_diff_density_max 1.950
_refine_diff_density_min -1.454
_refine_diff_density_rms 0.112
_refine_ls_extinction_coef 0.00002(2)
_refine_ls_extinction_expression Fc^*^=kFc[1+0.001xFc^2^\l^3^/sin(2\q)]^-1/4^
_refine_ls_extinction_method SHELXL
_refine_ls_goodness_of_fit_ref 1.042
_refine_ls_hydrogen_treatment mixed
_refine_ls_matrix_type full
_refine_ls_number_parameters 767
_refine_ls_number_reflns 9500
_refine_ls_number_restraints 0
_refine_ls_restrained_S_all 1.042
_refine_ls_R_factor_all 0.0535
_refine_ls_R_factor_gt 0.0390
_refine_ls_shift/su_max 0.001
_refine_ls_shift/su_mean 0.000
_refine_ls_structure_factor_coef Fsqd
_refine_ls_weighting_details 'calc w=1/[\s^2^(Fo^2^)+(0.0314P)^2^+26.7402P] where P=(Fo^2^+2Fc^2^)/3'
_refine_ls_weighting_scheme calc
_refine_ls_wR_factor_gt 0.0866
_refine_ls_wR_factor_ref 0.0976
_reflns_number_gt 7512
_reflns_number_total 9500
_reflns_threshold_expression >2sigma(I)
_cod_data_source_file b601767c.txt
_cod_data_source_block compound4
_cod_original_sg_symbol_H-M P2(1)/c
_cod_database_code 7007216

loop_
_symmetry_equiv_pos_as_xyz
'x, y, z'
'-x, y+1/2, -z+1/2'
'-x, -y, -z'
'x, -y-1/2, z-1/2'

loop_
_atom_site_label
_atom_site_type_symbol
_atom_site_fract_x
_atom_site_fract_y
_atom_site_fract_z
_atom_site_U_iso_or_equiv
_atom_site_adp_type
_atom_site_occupancy
_atom_site_symmetry_multiplicity
_atom_site_calc_flag
_atom_site_refinement_flags
_atom_site_disorder_assembly
_atom_site_disorder_group
Ag1 Ag 0.31932(3) 0.677610(17) 0.32152(4) 0.04195(12) Uani 1 1 d . . .
Ag2 Ag 0.40135(3) 0.774465(19) 0.37002(4) 0.04644(13) Uani 1 1 d . . .
Ag3 Ag 0.19374(3) 0.77968(2) 0.23751(4) 0.05524(15) Uani 1 1 d . . .
Ag4 Ag 0.29543(5) 0.67690(2) 0.05555(5) 0.06702(18) Uani 1 1 d . . .
Ag5 Ag 0.37550(4) 0.816244(19) 0.10372(4) 0.05066(14) Uani 1 1 d . . .
Ag6 Ag 0.19606(4) 0.77092(2) -0.01286(4) 0.06914(19) Uani 1 1 d . . .
Ag7 Ag 0.47420(4) 0.71633(3) 0.23884(6) 0.0760(2) Uani 1 1 d . . .
C1 C 0.2987(5) 0.7495(2) 0.1365(4) 0.0443(15) Uani 1 1 d . . .
C2 C 0.3159(4) 0.7358(2) 0.2204(4) 0.0364(13) Uani 1 1 d . . .
S1 S 0.58623(13) 0.72675(7) 0.57920(13) 0.0556(4) Uani 1 1 d . . .
O1 O 0.5221(5) 0.7532(3) 0.6057(7) 0.138(3) Uani 1 1 d . . .
O2 O 0.5593(5) 0.7285(4) 0.4762(5) 0.161(5) Uani 1 1 d . . .
O3 O 0.6057(6) 0.6808(2) 0.6262(7) 0.155(4) Uani 1 1 d . . .
C3 C 0.7013(5) 0.7589(3) 0.6376(7) 0.063(2) Uani 1 1 d . . .
F11 F 0.6913(4) 0.8046(2) 0.6159(9) 0.182(4) Uani 1 1 d . . .
F12 F 0.7626(4) 0.7423(3) 0.6062(5) 0.114(2) Uani 1 1 d . . .
F13 F 0.7420(5) 0.7531(3) 0.7366(5) 0.136(3) Uani 1 1 d . . .
S2 S 0.55248(10) 0.60251(5) 0.17464(11) 0.0361(3) Uani 1 1 d . . .
O4 O 0.4735(3) 0.62227(17) 0.1924(4) 0.0510(11) Uani 1 1 d . . .
O5 O 0.6451(3) 0.60352(17) 0.2635(3) 0.0519(11) Uani 1 1 d . . .
O6 O 0.5526(3) 0.61852(17) 0.0800(4) 0.0534(11) Uani 1 1 d . . .
C4 C 0.5238(5) 0.5375(3) 0.1510(5) 0.0550(17) Uani 1 1 d . . .
F21 F 0.4400(3) 0.53191(17) 0.0683(4) 0.0798(14) Uani 1 1 d . . .
F22 F 0.5170(4) 0.51574(17) 0.2287(4) 0.0897(16) Uani 1 1 d . . .
F23 F 0.5912(4) 0.51456(17) 0.1331(4) 0.0928(16) Uani 1 1 d . . .
S3 S 0.25173(11) 0.90364(6) 0.18384(13) 0.0445(4) Uani 1 1 d . . .
O7 O 0.3168(5) 0.9030(2) 0.1396(6) 0.096(2) Uani 1 1 d . . .
O8 O 0.2952(4) 0.9121(2) 0.2932(4) 0.0832(17) Uani 1 1 d . . .
O9 O 0.1807(4) 0.86597(19) 0.1534(5) 0.0826(18) Uani 1 1 d . . .
C5 C 0.1822(5) 0.9597(2) 0.1321(5) 0.0506(16) Uani 1 1 d . . .
F31 F 0.1212(4) 0.96854(19) 0.1711(5) 0.1043(19) Uani 1 1 d . . .
F32 F 0.1335(4) 0.9572(2) 0.0315(4) 0.1008(18) Uani 1 1 d . . .
F33 F 0.2375(4) 0.99879(16) 0.1495(4) 0.0876(15) Uani 1 1 d . . .
S4 S 0.23809(10) 0.57187(5) 0.14269(12) 0.0383(3) Uani 1 1 d . . .
O10 O 0.2463(3) 0.59734(16) 0.0596(3) 0.0518(11) Uani 1 1 d . . .
O11 O 0.2654(4) 0.59977(18) 0.2354(4) 0.0647(14) Uani 1 1 d . . .
O12 O 0.2717(3) 0.52223(16) 0.1581(4) 0.0535(11) Uani 1 1 d . . .
C6 C 0.1075(5) 0.5662(3) 0.0946(6) 0.0546(17) Uani 1 1 d . . .
F41 F 0.0839(4) 0.5424(2) 0.1605(4) 0.0926(16) Uani 1 1 d . . .
F42 F 0.0662(3) 0.60990(19) 0.0789(5) 0.0961(17) Uani 1 1 d . . .
F43 F 0.0687(3) 0.54149(17) 0.0069(3) 0.0712(12) Uani 1 1 d . . .
S5 S -0.02817(10) 0.78026(6) 0.01037(11) 0.0398(3) Uani 1 1 d . . .
O13 O 0.0264(3) 0.78387(17) 0.1207(3) 0.0506(11) Uani 1 1 d . . .
O14 O -0.0961(4) 0.74075(18) -0.0244(4) 0.0662(14) Uani 1 1 d . . .
O15 O 0.0289(3) 0.78665(17) -0.0459(3) 0.0517(11) Uani 1 1 d . . .
C7 C -0.1012(4) 0.8362(3) -0.0212(5) 0.0494(16) Uani 1 1 d . . .
F51 F -0.1554(3) 0.83982(19) -0.1211(3) 0.0744(13) Uani 1 1 d . . .
F52 F -0.0474(3) 0.87566(15) 0.0098(4) 0.0800(14) Uani 1 1 d . . .
F53 F -0.1614(3) 0.83580(18) 0.0232(4) 0.0744(13) Uani 1 1 d . . .
N1 N 0.0749(3) 0.83858(18) 0.3333(4) 0.0371(11) Uani 1 1 d . . .
N2 N -0.5394(3) 0.89494(17) -0.0028(3) 0.0330(10) Uani 1 1 d . . .
O16 O 0.1552(3) 0.81005(16) 0.3662(3) 0.0484(11) Uani 1 1 d . . .
O17 O -0.6132(3) 0.86287(16) -0.0264(3) 0.0422(10) Uani 1 1 d . . .
C8 C 0.0812(4) 0.8866(2) 0.3164(5) 0.0447(15) Uani 1 1 d . . .
H8A H 0.1410 0.9005 0.3295 0.054 Uiso 1 1 calc R . .
C9 C -0.0003(4) 0.9154(2) 0.2799(5) 0.0465(15) Uani 1 1 d . . .
H9A H 0.0051 0.9487 0.2678 0.056 Uiso 1 1 calc R . .
C10 C -0.0905(4) 0.8963(2) 0.2604(4) 0.0351(13) Uani 1 1 d . . .
C11 C -0.0922(4) 0.8471(2) 0.2817(5) 0.0481(16) Uani 1 1 d . . .
H11A H -0.1507 0.8326 0.2716 0.058 Uiso 1 1 calc R . .
C12 C -0.0092(5) 0.8185(2) 0.3180(5) 0.0485(16) Uani 1 1 d . . .
H12A H -0.0123 0.7852 0.3317 0.058 Uiso 1 1 calc R . .
C13 C -0.1815(4) 0.9272(2) 0.2199(5) 0.0427(14) Uani 1 1 d . . .
H13A H -0.1782 0.9495 0.2739 0.051 Uiso 1 1 calc R . .
H13B H -0.2367 0.9056 0.2038 0.051 Uiso 1 1 calc R . .
C14 C -0.1987(4) 0.9573(2) 0.1252(5) 0.0419(14) Uani 1 1 d . . .
H14A H -0.2026 0.9352 0.0707 0.050 Uiso 1 1 calc R . .
H14B H -0.1438 0.9791 0.1409 0.050 Uiso 1 1 calc R . .
C15 C -0.2919(4) 0.9883(2) 0.0866(5) 0.0414(14) Uani 1 1 d . . .
H15A H -0.2881 1.0105 0.1410 0.050 Uiso 1 1 calc R . .
H15B H -0.2966 1.0084 0.0289 0.050 Uiso 1 1 calc R . .
C16 C -0.3816(4) 0.9571(2) 0.0536(4) 0.0347(12) Uani 1 1 d . . .
C17 C -0.4194(4) 0.9320(2) -0.0390(4) 0.0419(14) Uani 1 1 d . . .
H17A H -0.3908 0.9360 -0.0837 0.050 Uiso 1 1 calc R . .
C18 C -0.4981(4) 0.9015(2) -0.0663(4) 0.0417(14) Uani 1 1 d . . .
H18A H -0.5228 0.8852 -0.1293 0.050 Uiso 1 1 calc R . .
C19 C -0.5075(4) 0.9200(2) 0.0855(4) 0.0410(14) Uani 1 1 d . . .
H19A H -0.5392 0.9165 0.1274 0.049 Uiso 1 1 calc R . .
C20 C -0.4290(4) 0.9508(2) 0.1155(4) 0.0402(14) Uani 1 1 d . . .
H20A H -0.4074 0.9675 0.1778 0.048 Uiso 1 1 calc R . .
N3 N 0.0869(3) 0.66306(18) 0.3037(4) 0.0379(11) Uani 1 1 d . . .
N4 N -0.4332(3) 0.65665(17) -0.1657(3) 0.0356(11) Uani 1 1 d . . .
O18 O 0.1698(3) 0.68998(17) 0.3437(4) 0.0520(11) Uani 1 1 d . . .
O19 O -0.5146(3) 0.68358(16) -0.2156(3) 0.0462(10) Uani 1 1 d . . .
C21 C 0.0845(5) 0.6187(2) 0.3428(5) 0.0465(15) Uani 1 1 d . . .
H21A H 0.1399 0.6061 0.3966 0.056 Uiso 1 1 calc R . .
C22 C 0.0005(5) 0.5920(2) 0.3037(5) 0.0451(15) Uani 1 1 d . . .
H22A H -0.0009 0.5611 0.3310 0.054 Uiso 1 1 calc R . .
C23 C -0.0832(4) 0.6104(2) 0.2234(4) 0.0357(13) Uani 1 1 d . . .
C24 C -0.0764(4) 0.6561(2) 0.1863(5) 0.0409(14) Uani 1 1 d . . .
H24A H -0.1305 0.6696 0.1324 0.049 Uiso 1 1 calc R . .
C25 C 0.0086(5) 0.6821(2) 0.2271(5) 0.0435(14) Uani 1 1 d . . .
H25A H 0.0117 0.7132 0.2012 0.052 Uiso 1 1 calc R . .
C26 C -0.1748(4) 0.5806(2) 0.1764(5) 0.0450(15) Uani 1 1 d . . .
H26A H -0.2299 0.6027 0.1471 0.054 Uiso 1 1 calc R . .
H26B H -0.1813 0.5614 0.2297 0.054 Uiso 1 1 calc R . .
C27 C -0.1760(4) 0.5457(2) 0.0922(5) 0.0471(16) Uani 1 1 d . . .
H27A H -0.1189 0.5248 0.1214 0.057 Uiso 1 1 calc R . .
H27B H -0.2325 0.5245 0.0707 0.057 Uiso 1 1 calc R . .
C28 C -0.1779(4) 0.5715(2) -0.0018(5) 0.0417(14) Uani 1 1 d . . .
H28A H -0.1218 0.5929 0.0198 0.050 Uiso 1 1 calc R . .
H28B H -0.1723 0.5468 -0.0476 0.050 Uiso 1 1 calc R . .
C29 C -0.2674(4) 0.6016(2) -0.0607(4) 0.0325(12) Uani 1 1 d . . .
C30 C -0.3598(4) 0.5811(2) -0.0938(5) 0.0403(14) Uani 1 1 d . . .
H30A H -0.3662 0.5481 -0.0809 0.048 Uiso 1 1 calc R . .
C31 C -0.4408(4) 0.6091(2) -0.1449(5) 0.0411(14) Uani 1 1 d . . .
H31A H -0.5018 0.5950 -0.1655 0.049 Uiso 1 1 calc R . .
C32 C -0.3460(4) 0.6779(2) -0.1360(5) 0.0411(14) Uani 1 1 d . . .
H32A H -0.3416 0.7110 -0.1507 0.049 Uiso 1 1 calc R . .
C33 C -0.2632(4) 0.6507(2) -0.0836(4) 0.0387(13) Uani 1 1 d . . .
H33A H -0.2030 0.6656 -0.0632 0.046 Uiso 1 1 calc R . .
O1W O 0.3792(3) 0.84373(16) 0.4507(3) 0.0475(10) Uani 1 1 d . . .
O2W O 0.6310(3) 0.6974(2) 0.3452(4) 0.0681(14) Uani 1 1 d . . .

loop_
_atom_site_aniso_label
_atom_site_aniso_U_11
_atom_site_aniso_U_22
_atom_site_aniso_U_33
_atom_site_aniso_U_23
_atom_site_aniso_U_13
_atom_site_aniso_U_12
Ag1 0.0541(3) 0.0352(2) 0.0380(3) 0.00333(19) 0.0214(2) -0.0071(2)
Ag2 0.0462(3) 0.0512(3) 0.0364(3) -0.0137(2) 0.0128(2) -0.0136(2)
Ag3 0.0347(2) 0.0584(3) 0.0698(4) -0.0167(3) 0.0203(2) 0.0068(2)
Ag4 0.0822(4) 0.0449(3) 0.0694(4) -0.0190(3) 0.0289(3) -0.0104(3)
Ag5 0.0534(3) 0.0525(3) 0.0434(3) 0.0076(2) 0.0186(2) -0.0112(2)
Ag6 0.0490(3) 0.0868(4) 0.0440(3) 0.0208(3) -0.0053(2) -0.0001(3)
Ag7 0.0376(3) 0.0785(4) 0.1036(5) -0.0216(4) 0.0232(3) 0.0136(3)
C1 0.052(4) 0.046(4) 0.026(3) -0.006(3) 0.010(3) -0.008(3)
C2 0.035(3) 0.041(3) 0.031(3) -0.001(2) 0.012(2) -0.007(2)
S1 0.0552(10) 0.0595(11) 0.0423(10) 0.0032(8) 0.0121(8) -0.0017(8)
O1 0.082(5) 0.168(8) 0.201(9) -0.075(7) 0.095(6) -0.045(5)
O2 0.072(4) 0.350(14) 0.043(4) 0.033(6) 0.010(3) -0.026(6)
O3 0.129(6) 0.059(4) 0.173(8) 0.011(5) -0.033(6) -0.024(4)
C3 0.052(4) 0.052(5) 0.084(6) 0.002(4) 0.029(4) 0.008(3)
F11 0.082(4) 0.064(4) 0.401(14) 0.047(6) 0.106(6) 0.003(3)
F12 0.065(3) 0.168(6) 0.117(5) -0.023(4) 0.048(3) 0.019(3)
F13 0.106(4) 0.214(8) 0.079(4) -0.062(5) 0.033(4) -0.075(5)
S2 0.0347(7) 0.0346(8) 0.0376(8) -0.0005(6) 0.0144(6) 0.0011(6)
O4 0.042(2) 0.057(3) 0.055(3) -0.009(2) 0.023(2) 0.004(2)
O5 0.038(2) 0.055(3) 0.049(3) -0.007(2) 0.006(2) 0.002(2)
O6 0.053(3) 0.060(3) 0.053(3) 0.013(2) 0.029(2) 0.000(2)
C4 0.069(5) 0.045(4) 0.045(4) -0.005(3) 0.018(4) -0.002(3)
F21 0.088(3) 0.067(3) 0.068(3) -0.021(2) 0.018(3) -0.028(2)
F22 0.139(5) 0.060(3) 0.072(3) 0.012(2) 0.048(3) -0.026(3)
F23 0.120(4) 0.059(3) 0.095(4) -0.016(3) 0.043(3) 0.032(3)
S3 0.0393(8) 0.0410(9) 0.0540(10) 0.0007(7) 0.0211(7) 0.0007(7)
O7 0.100(5) 0.090(4) 0.142(6) 0.026(4) 0.095(5) 0.030(4)
O8 0.093(4) 0.074(4) 0.057(3) 0.010(3) 0.009(3) 0.000(3)
O9 0.071(3) 0.047(3) 0.116(5) -0.003(3) 0.028(3) -0.012(3)
C5 0.058(4) 0.045(4) 0.049(4) -0.004(3) 0.024(3) 0.002(3)
F31 0.120(4) 0.083(4) 0.156(5) 0.031(3) 0.102(4) 0.045(3)
F32 0.121(4) 0.087(4) 0.057(3) 0.005(3) 0.003(3) 0.020(3)
F33 0.103(4) 0.044(2) 0.107(4) 0.001(2) 0.038(3) -0.015(2)
S4 0.0396(7) 0.0328(8) 0.0397(8) -0.0077(6) 0.0147(6) -0.0047(6)
O10 0.055(3) 0.050(3) 0.052(3) 0.002(2) 0.024(2) -0.010(2)
O11 0.087(4) 0.051(3) 0.048(3) -0.020(2) 0.022(3) -0.012(3)
O12 0.055(3) 0.039(2) 0.062(3) 0.000(2) 0.021(2) 0.005(2)
C6 0.046(4) 0.057(4) 0.065(5) -0.006(4) 0.028(4) 0.003(3)
F41 0.085(3) 0.119(4) 0.101(4) 0.003(3) 0.067(3) -0.021(3)
F42 0.062(3) 0.077(3) 0.147(5) -0.008(3) 0.043(3) 0.021(2)
F43 0.052(2) 0.087(3) 0.063(3) -0.019(2) 0.014(2) -0.019(2)
S5 0.0368(7) 0.0423(8) 0.0374(8) 0.0001(6) 0.0135(6) -0.0067(6)
O13 0.040(2) 0.065(3) 0.039(2) 0.008(2) 0.0097(19) -0.003(2)
O14 0.066(3) 0.056(3) 0.071(3) -0.012(3) 0.024(3) -0.027(3)
O15 0.048(2) 0.063(3) 0.049(3) 0.001(2) 0.025(2) 0.002(2)
C7 0.038(3) 0.063(4) 0.042(4) 0.004(3) 0.013(3) -0.003(3)
F51 0.059(2) 0.102(4) 0.051(3) 0.022(2) 0.014(2) 0.016(2)
F52 0.072(3) 0.047(2) 0.112(4) -0.003(2) 0.031(3) -0.009(2)
F53 0.066(3) 0.096(3) 0.078(3) 0.008(3) 0.047(2) 0.016(2)
N1 0.039(3) 0.038(3) 0.033(3) 0.002(2) 0.014(2) 0.008(2)
N2 0.031(2) 0.044(3) 0.021(2) 0.003(2) 0.0084(19) 0.004(2)
O16 0.045(2) 0.050(3) 0.045(3) 0.007(2) 0.014(2) 0.022(2)
O17 0.041(2) 0.055(3) 0.030(2) -0.0051(18) 0.0143(18) -0.0165(19)
C8 0.034(3) 0.043(4) 0.056(4) 0.002(3) 0.019(3) 0.001(3)
C9 0.040(3) 0.036(3) 0.065(4) 0.002(3) 0.024(3) 0.001(3)
C10 0.038(3) 0.039(3) 0.032(3) 0.004(2) 0.018(3) 0.006(2)
C11 0.041(3) 0.046(4) 0.060(4) 0.009(3) 0.024(3) 0.003(3)
C12 0.050(4) 0.042(4) 0.055(4) 0.012(3) 0.024(3) 0.003(3)
C13 0.040(3) 0.049(4) 0.043(4) 0.009(3) 0.022(3) 0.011(3)
C14 0.031(3) 0.052(4) 0.045(4) 0.005(3) 0.018(3) 0.002(3)
C15 0.037(3) 0.042(3) 0.043(4) 0.004(3) 0.015(3) 0.003(3)
C16 0.031(3) 0.037(3) 0.034(3) 0.008(2) 0.013(2) 0.007(2)
C17 0.042(3) 0.059(4) 0.031(3) 0.002(3) 0.022(3) 0.001(3)
C18 0.048(3) 0.055(4) 0.022(3) -0.003(3) 0.016(3) -0.003(3)
C19 0.043(3) 0.054(4) 0.033(3) -0.007(3) 0.023(3) -0.003(3)
C20 0.042(3) 0.047(4) 0.031(3) -0.009(3) 0.014(3) -0.002(3)
N3 0.039(3) 0.038(3) 0.038(3) -0.011(2) 0.018(2) -0.003(2)
N4 0.037(3) 0.041(3) 0.026(2) 0.003(2) 0.011(2) 0.008(2)
O18 0.047(2) 0.054(3) 0.058(3) -0.024(2) 0.026(2) -0.011(2)
O19 0.039(2) 0.056(3) 0.035(2) 0.0063(19) 0.0085(18) 0.017(2)
C21 0.048(4) 0.046(4) 0.034(3) 0.002(3) 0.007(3) 0.006(3)
C22 0.052(4) 0.038(3) 0.037(3) 0.005(3) 0.013(3) 0.000(3)
C23 0.040(3) 0.043(3) 0.026(3) -0.001(2) 0.016(2) 0.002(3)
C24 0.042(3) 0.038(3) 0.037(3) 0.006(3) 0.012(3) 0.007(3)
C25 0.052(4) 0.038(3) 0.040(3) 0.001(3) 0.019(3) 0.004(3)
C26 0.037(3) 0.050(4) 0.046(4) 0.008(3) 0.015(3) -0.003(3)
C27 0.037(3) 0.035(3) 0.052(4) 0.004(3) 0.004(3) 0.002(3)
C28 0.035(3) 0.039(3) 0.044(4) -0.008(3) 0.011(3) 0.005(3)
C29 0.034(3) 0.033(3) 0.027(3) -0.005(2) 0.011(2) 0.002(2)
C30 0.036(3) 0.029(3) 0.045(4) 0.001(3) 0.008(3) -0.002(2)
C31 0.030(3) 0.044(4) 0.045(4) -0.001(3) 0.012(3) -0.008(3)
C32 0.046(3) 0.036(3) 0.038(3) 0.003(3) 0.016(3) -0.004(3)
C33 0.031(3) 0.044(3) 0.036(3) 0.001(3) 0.010(2) -0.005(3)
O1W 0.046(2) 0.054(3) 0.038(2) -0.013(2) 0.014(2) 0.000(2)
O2W 0.053(3) 0.070(3) 0.065(3) -0.019(3) 0.010(2) 0.003(3)

loop_
_atom_type_symbol
_atom_type_description
_atom_type_scat_dispersion_real
_atom_type_scat_dispersion_imag
_atom_type_scat_source
C C 0.0033 0.0016 'International Tables Vol C Tables 4.2.6.8 and 6.1.1.4'
H H 0.0000 0.0000 'International Tables Vol C Tables 4.2.6.8 and 6.1.1.4'
N N 0.0061 0.0033 'International Tables Vol C Tables 4.2.6.8 and 6.1.1.4'
O O 0.0106 0.0060 'International Tables Vol C Tables 4.2.6.8 and 6.1.1.4'
F F 0.0171 0.0103 'International Tables Vol C Tables 4.2.6.8 and 6.1.1.4'
S S 0.1246 0.1234 'International Tables Vol C Tables 4.2.6.8 and 6.1.1.4'
Ag Ag -0.8971 1.1015 'International Tables Vol C Tables 4.2.6.8 and 6.1.1.4'

loop_
_geom_angle_atom_site_label_1
_geom_angle_atom_site_label_2
_geom_angle_atom_site_label_3
_geom_angle
_geom_angle_site_symmetry_1
_geom_angle_site_symmetry_3
_geom_angle_publ_flag
C2 Ag1 O17 152.54(18) . 4_676 ?
C2 Ag1 O11 113.2(2) . . ?
O17 Ag1 O11 89.13(16) 4_676 . ?
C2 Ag1 O18 103.95(19) . . ?
O17 Ag1 O18 89.81(15) 4_676 . ?
O11 Ag1 O18 93.30(16) . . ?
C2 Ag1 Ag2 50.73(15) . . ?
O17 Ag1 Ag2 103.97(11) 4_676 . ?
O11 Ag1 Ag2 161.12(13) . . ?
O18 Ag1 Ag2 100.18(10) . . ?
C2 Ag1 Ag7 46.85(15) . . ?
O17 Ag1 Ag7 114.50(10) 4_676 . ?
O11 Ag1 Ag7 103.51(13) . . ?
O18 Ag1 Ag7 150.22(12) . . ?
Ag2 Ag1 Ag7 58.832(17) . . ?
C2 Ag1 Ag3 44.72(16) . . ?
O17 Ag1 Ag3 135.49(10) 4_676 . ?
O11 Ag1 Ag3 122.30(13) . . ?
O18 Ag1 Ag3 60.45(11) . . ?
Ag2 Ag1 Ag3 56.069(17) . . ?
Ag7 Ag1 Ag3 89.78(2) . . ?
C2 Ag2 O1W 135.58(18) . . ?
C2 Ag2 O19 86.83(17) . 4_676 ?
O1W Ag2 O19 95.96(15) . 4_676 ?
C2 Ag2 O2 110.7(3) . . ?
O1W Ag2 O2 113.7(3) . . ?
O19 Ag2 O2 87.7(2) 4_676 . ?
C2 Ag2 Ag1 47.54(15) . . ?
O1W Ag2 Ag1 136.29(11) . . ?
O19 Ag2 Ag1 125.45(10) 4_676 . ?
O2 Ag2 Ag1 84.2(2) . . ?
C2 Ag2 Ag3 51.52(15) . . ?
O1W Ag2 Ag3 86.18(10) . . ?
O19 Ag2 Ag3 108.24(10) 4_676 . ?
O2 Ag2 Ag3 153.5(2) . . ?
Ag1 Ag2 Ag3 69.319(18) . . ?
C2 Ag2 Ag7 51.11(15) . . ?
O1W Ag2 Ag7 156.03(12) . . ?
O19 Ag2 Ag7 60.12(11) 4_676 . ?
O2 Ag2 Ag7 67.08(19) . . ?
Ag1 Ag2 Ag7 67.15(2) . . ?
Ag3 Ag2 Ag7 102.06(2) . . ?
C2 Ag3 O16 139.67(17) . . ?
C2 Ag3 O13 128.25(18) . . ?
O16 Ag3 O13 88.79(15) . . ?
C2 Ag3 Ag2 49.08(14) . . ?
O16 Ag3 Ag2 94.41(10) . . ?
O13 Ag3 Ag2 176.60(11) . . ?
C2 Ag3 Ag1 40.33(14) . . ?
O16 Ag3 Ag1 108.30(10) . . ?
O13 Ag3 Ag1 125.35(11) . . ?
Ag2 Ag3 Ag1 54.612(16) . . ?
C1 Ag4 O10 137.1(2) . . ?
C1 Ag4 O1W 128.11(19) . 4_575 ?
O10 Ag4 O1W 93.88(15) . 4_575 ?
C1 Ag4 Ag6 46.31(15) . . ?
O10 Ag4 Ag6 134.66(12) . . ?
O1W Ag4 Ag6 109.20(10) 4_575 . ?
C1 Ag4 Ag7 56.11(16) . . ?
O10 Ag4 Ag7 119.16(12) . . ?
O1W Ag4 Ag7 95.90(10) 4_575 . ?
Ag6 Ag4 Ag7 97.26(2) . . ?
C1 Ag5 O17 144.12(17) . 1_655 ?
C1 Ag5 O19 87.58(17) . 4_676 ?
O17 Ag5 O19 127.49(13) 1_655 4_676 ?
C1 Ag5 Ag6 47.79(15) . . ?
O17 Ag5 Ag6 98.71(9) 1_655 . ?
O19 Ag5 Ag6 133.61(10) 4_676 . ?
C1 Ag5 Ag7 51.66(16) . . ?
O17 Ag5 Ag7 138.28(11) 1_655 . ?
O19 Ag5 Ag7 55.74(11) 4_676 . ?
Ag6 Ag5 Ag7 94.12(2) . . ?
C1 Ag6 O18 147.0(2) . 4_575 ?
C1 Ag6 O15 119.9(2) . . ?
O18 Ag6 O15 89.21(15) 4_575 . ?
C1 Ag6 Ag5 54.01(17) . . ?
O18 Ag6 Ag5 94.76(12) 4_575 . ?
O15 Ag6 Ag5 135.60(11) . . ?
C1 Ag6 Ag4 50.89(17) . . ?
O18 Ag6 Ag4 126.47(12) 4_575 . ?
O15 Ag6 Ag4 124.80(11) . . ?
Ag5 Ag6 Ag4 87.09(2) . . ?
O2W Ag7 C2 148.2(2) . . ?
O2W Ag7 O1 91.0(2) . 4_575 ?
C2 Ag7 O1 118.1(2) . 4_575 ?
O2W Ag7 C1 171.10(18) . . ?
C2 Ag7 C1 27.01(19) . . ?
O1 Ag7 C1 91.5(2) 4_575 . ?
O2W Ag7 Ag2 105.30(13) . . ?
C2 Ag7 Ag2 47.08(14) . . ?
O1 Ag7 Ag2 128.8(2) 4_575 . ?
C1 Ag7 Ag2 66.66(13) . . ?
O2W Ag7 Ag4 142.17(13) . . ?
C2 Ag7 Ag4 59.72(14) . . ?
O1 Ag7 Ag4 84.3(2) 4_575 . ?
C1 Ag7 Ag4 46.65(13) . . ?
Ag2 Ag7 Ag4 106.78(2) . . ?
O2W Ag7 Ag1 113.74(15) . . ?
C2 Ag7 Ag1 40.85(14) . . ?
O1 Ag7 Ag1 154.17(19) 4_575 . ?
C1 Ag7 Ag1 65.29(14) . . ?
Ag2 Ag7 Ag1 54.018(18) . . ?
Ag4 Ag7 Ag1 71.58(2) . . ?
O2W Ag7 Ag5 131.49(15) . . ?
C2 Ag7 Ag5 64.52(14) . . ?
O1 Ag7 Ag5 58.76(17) 4_575 . ?
C1 Ag7 Ag5 44.39(14) . . ?
Ag2 Ag7 Ag5 75.14(2) . . ?
Ag4 Ag7 Ag5 76.58(2) . . ?
Ag1 Ag7 Ag5 105.21(2) . . ?
C2 C1 Ag6 149.7(6) . . ?
C2 C1 Ag4 101.6(5) . . ?
Ag6 C1 Ag4 82.8(2) . . ?
C2 C1 Ag5 123.2(5) . . ?
Ag6 C1 Ag5 78.2(2) . . ?
Ag4 C1 Ag5 118.0(3) . . ?
C2 C1 Ag7 66.1(4) . . ?
Ag6 C1 Ag7 142.8(3) . . ?
Ag4 C1 Ag7 77.24(19) . . ?
Ag5 C1 Ag7 83.9(2) . . ?
C1 C2 Ag1 149.5(5) . . ?
C1 C2 Ag2 128.1(5) . . ?
Ag1 C2 Ag2 81.7(2) . . ?
C1 C2 Ag3 96.8(5) . . ?
Ag1 C2 Ag3 94.9(2) . . ?
Ag2 C2 Ag3 79.40(19) . . ?
C1 C2 Ag7 86.9(4) . . ?
Ag1 C2 Ag7 92.3(2) . . ?
Ag2 C2 Ag7 81.81(18) . . ?
Ag3 C2 Ag7 158.6(3) . . ?
O2 S1 O3 117.6(7) . . ?
O2 S1 O1 111.6(6) . . ?
O3 S1 O1 110.7(7) . . ?
O2 S1 C3 105.2(5) . . ?
O3 S1 C3 104.3(4) . . ?
O1 S1 C3 106.4(4) . . ?
S1 O1 Ag7 149.8(6) . 4_576 ?
S1 O2 Ag2 115.4(5) . . ?
F11 C3 F12 106.3(8) . . ?
F11 C3 F13 109.9(9) . . ?
F12 C3 F13 105.7(7) . . ?
F11 C3 S1 111.5(6) . . ?
F12 C3 S1 112.2(6) . . ?
F13 C3 S1 111.0(6) . . ?
O6 S2 O5 115.7(3) . . ?
O6 S2 O4 113.9(3) . . ?
O5 S2 O4 114.3(3) . . ?
O6 S2 C4 102.4(3) . . ?
O5 S2 C4 104.5(3) . . ?
O4 S2 C4 103.9(3) . . ?
F22 C4 F23 108.3(6) . . ?
F22 C4 F21 108.2(6) . . ?
F23 C4 F21 107.5(6) . . ?
F22 C4 S2 112.3(5) . . ?
F23 C4 S2 110.4(5) . . ?
F21 C4 S2 110.0(5) . . ?
O7 S3 O9 117.0(4) . . ?
O7 S3 O8 115.0(4) . . ?
O9 S3 O8 112.4(4) . . ?
O7 S3 C5 103.2(3) . . ?
O9 S3 C5 104.0(3) . . ?
O8 S3 C5 103.0(3) . . ?
F31 C5 F33 107.0(6) . . ?
F31 C5 F32 108.5(6) . . ?
F33 C5 F32 105.1(6) . . ?
F31 C5 S3 112.2(5) . . ?
F33 C5 S3 112.6(5) . . ?
F32 C5 S3 111.1(5) . . ?
O12 S4 O11 114.5(3) . . ?
O12 S4 O10 115.4(3) . . ?
O11 S4 O10 115.5(3) . . ?
O12 S4 C6 104.0(3) . . ?
O11 S4 C6 103.1(3) . . ?
O10 S4 C6 101.8(3) . . ?
S4 O10 Ag4 128.5(3) . . ?
S4 O11 Ag1 147.2(3) . . ?
F42 C6 F43 108.0(6) . . ?
F42 C6 F41 107.5(6) . . ?
F43 C6 F41 107.1(6) . . ?
F42 C6 S4 110.8(5) . . ?
F43 C6 S4 111.6(5) . . ?
F41 C6 S4 111.5(5) . . ?
O14 S5 O15 114.9(3) . . ?
O14 S5 O13 115.0(3) . . ?
O15 S5 O13 114.4(3) . . ?
O14 S5 C7 105.3(3) . . ?
O15 S5 C7 102.5(3) . . ?
O13 S5 C7 102.5(3) . . ?
S5 O13 Ag3 134.8(3) . . ?
S5 O15 Ag6 135.7(3) . . ?
F52 C7 F51 108.4(6) . . ?
F52 C7 F53 107.9(6) . . ?
F51 C7 F53 106.8(5) . . ?
F52 C7 S5 111.7(4) . . ?
F51 C7 S5 111.2(5) . . ?
F53 C7 S5 110.6(5) . . ?
C12 N1 C8 120.8(5) . . ?
C12 N1 O16 119.5(5) . . ?
C8 N1 O16 119.7(5) . . ?
C18 N2 C19 120.3(5) . . ?
C18 N2 O17 120.6(5) . . ?
C19 N2 O17 119.1(4) . . ?
N1 O16 Ag3 115.4(3) . . ?
N2 O17 Ag1 122.4(3) . 4_475 ?
N2 O17 Ag5 119.7(3) . 1_455 ?
Ag1 O17 Ag5 110.88(16) 4_475 1_455 ?
N1 C8 C9 120.0(6) . . ?
C8 C9 C10 121.9(6) . . ?
C11 C10 C9 115.6(5) . . ?
C11 C10 C13 121.5(5) . . ?
C9 C10 C13 122.9(5) . . ?
C10 C11 C12 121.7(6) . . ?
N1 C12 C11 119.9(6) . . ?
C10 C13 C14 114.6(5) . . ?
C13 C14 C15 113.0(5) . . ?
C16 C15 C14 112.5(5) . . ?
C17 C16 C20 116.5(5) . . ?
C17 C16 C15 121.5(5) . . ?
C20 C16 C15 122.0(5) . . ?
C18 C17 C16 121.3(5) . . ?
N2 C18 C17 120.3(5) . . ?
N2 C19 C20 121.1(5) . . ?
C19 C20 C16 120.4(5) . . ?
C25 N3 C21 121.4(5) . . ?
C25 N3 O18 118.8(5) . . ?
C21 N3 O18 119.8(5) . . ?
C31 N4 C32 120.9(5) . . ?
C31 N4 O19 119.3(5) . . ?
C32 N4 O19 119.8(5) . . ?
N3 O18 Ag6 114.4(3) . 4_576 ?
N3 O18 Ag1 128.4(3) . . ?
Ag6 O18 Ag1 112.83(17) 4_576 . ?
N4 O19 Ag5 128.7(3) . 4_475 ?
N4 O19 Ag2 123.7(3) . 4_475 ?
Ag5 O19 Ag2 106.00(14) 4_475 4_475 ?
N3 C21 C22 119.7(6) . . ?
C21 C22 C23 121.0(6) . . ?
C24 C23 C22 116.6(5) . . ?
C24 C23 C26 121.7(5) . . ?
C22 C23 C26 121.6(5) . . ?
C25 C24 C23 121.2(6) . . ?
N3 C25 C24 120.1(6) . . ?
C23 C26 C27 112.1(5) . . ?
C28 C27 C26 114.5(5) . . ?
C29 C28 C27 114.5(5) . . ?
C33 C29 C30 116.6(5) . . ?
C33 C29 C28 122.3(5) . . ?
C30 C29 C28 121.2(5) . . ?
C31 C30 C29 120.8(5) . . ?
N4 C31 C30 120.5(5) . . ?
N4 C32 C33 119.8(5) . . ?
C32 C33 C29 121.5(5) . . ?
Ag2 O1W Ag4 111.07(18) . 4_576 ?

loop_
_geom_bond_atom_site_label_1
_geom_bond_atom_site_label_2
_geom_bond_distance
_geom_bond_site_symmetry_2
_geom_bond_publ_flag
Ag1 C2 2.134(6) . ?
Ag1 O17 2.262(4) 4_676 ?
Ag1 O11 2.405(4) . ?
Ag1 O18 2.470(4) . ?
Ag1 Ag2 2.8629(7) . ?
Ag1 Ag7 3.2604(9) . ?
Ag1 Ag3 3.2854(8) . ?
Ag2 C2 2.240(6) . ?
Ag2 O1W 2.312(4) . ?
Ag2 O19 2.423(4) 4_676 ?
Ag2 O2 2.555(9) . ?
Ag2 Ag3 2.9137(7) . ?
Ag2 Ag7 3.0273(8) . ?
Ag3 C2 2.320(6) . ?
Ag3 O16 2.333(4) . ?
Ag3 O13 2.379(4) . ?
Ag4 C1 2.277(6) . ?
Ag4 O10 2.294(4) . ?
Ag4 O1W 2.438(4) 4_575 ?
Ag4 Ag6 2.9116(9) . ?
Ag4 Ag7 3.0540(9) . ?
Ag5 C1 2.318(6) . ?
Ag5 O17 2.333(4) 1_655 ?
Ag5 O19 2.411(4) 4_676 ?
Ag5 Ag6 2.8044(8) . ?
Ag5 Ag7 3.2952(9) . ?
Ag6 C1 2.122(6) . ?
Ag6 O18 2.202(4) 4_575 ?
Ag6 O15 2.430(4) . ?
Ag7 O2W 2.275(5) . ?
Ag7 C2 2.380(6) . ?
Ag7 O1 2.480(8) 4_575 ?
Ag7 C1 2.599(6) . ?
C1 C2 1.182(8) . ?
S1 O2 1.360(7) . ?
S1 O3 1.388(7) . ?
S1 O1 1.398(7) . ?
S1 C3 1.812(8) . ?
O1 Ag7 2.480(8) 4_576 ?
C3 F11 1.270(9) . ?
C3 F12 1.290(9) . ?
C3 F13 1.295(10) . ?
S2 O6 1.435(5) . ?
S2 O5 1.439(4) . ?
S2 O4 1.446(4) . ?
S2 C4 1.812(7) . ?
C4 F22 1.313(8) . ?
C4 F23 1.323(9) . ?
C4 F21 1.327(8) . ?
S3 O7 1.399(5) . ?
S3 O9 1.415(5) . ?
S3 O8 1.440(6) . ?
S3 C5 1.819(7) . ?
C5 F31 1.307(8) . ?
C5 F33 1.310(8) . ?
C5 F32 1.315(8) . ?
S4 O12 1.423(4) . ?
S4 O11 1.433(5) . ?
S4 O10 1.437(5) . ?
S4 C6 1.816(7) . ?
C6 F42 1.316(8) . ?
C6 F43 1.322(8) . ?
C6 F41 1.323(8) . ?
S5 O14 1.424(5) . ?
S5 O15 1.440(5) . ?
S5 O13 1.445(4) . ?
S5 C7 1.820(7) . ?
C7 F52 1.305(8) . ?
C7 F51 1.318(7) . ?
C7 F53 1.333(7) . ?
N1 C12 1.325(8) . ?
N1 C8 1.337(8) . ?
N1 O16 1.352(6) . ?
N2 C18 1.335(7) . ?
N2 C19 1.335(7) . ?
N2 O17 1.347(6) . ?
O17 Ag1 2.262(4) 4_475 ?
O17 Ag5 2.333(4) 1_455 ?
C8 C9 1.367(8) . ?
C9 C10 1.385(8) . ?
C10 C11 1.371(8) . ?
C10 C13 1.509(8) . ?
C11 C12 1.384(9) . ?
C13 C14 1.514(8) . ?
C14 C15 1.537(8) . ?
C15 C16 1.504(8) . ?
C16 C17 1.384(8) . ?
C16 C20 1.387(8) . ?
C17 C18 1.372(8) . ?
C19 C20 1.370(8) . ?
N3 C25 1.331(8) . ?
N3 C21 1.336(8) . ?
N3 O18 1.356(6) . ?
N4 C31 1.341(7) . ?
N4 C32 1.341(7) . ?
N4 O19 1.350(6) . ?
O18 Ag6 2.202(4) 4_576 ?
O19 Ag5 2.411(4) 4_475 ?
O19 Ag2 2.423(4) 4_475 ?
C21 C22 1.366(9) . ?
C22 C23 1.392(8) . ?
C23 C24 1.373(8) . ?
C23 C26 1.500(8) . ?
C24 C25 1.368(9) . ?
C26 C27 1.533(9) . ?
C27 C28 1.517(9) . ?
C28 C29 1.501(7) . ?
C29 C33 1.379(8) . ?
C29 C30 1.396(8) . ?
C30 C31 1.363(8) . ?
C32 C33 1.375(8) . ?
O1W Ag4 2.438(4) 4_576 ?
